data_2201395
loop_
_publ_author_name
'Lakshminarasimhan Damodharan'
'Vasantha Pattabhi'
'Kuppuswamy Nagarajan'

_publ_section_title
;
 3-(1-Methyl-5-nitroimidazol-2-yl)-1-(methylsulfonyl)imidazolidin-2-one
;
_journal_issue 10
_journal_name_full 'Acta Crystallographica Section E'
_journal_page_first o1136
_journal_page_last o1138
_journal_paper_doi 10.1107/S1600536802016902
_journal_volume 58
_journal_year 2002
_chemical_formula_iupac 'C8 H11 N5 O5 S'
_chemical_formula_moiety 'C8 H11 N5 O5 S'
_chemical_formula_sum 'C8 H11 N5 O5 S'
_chemical_formula_weight 289.28
_chemical_name_common Satranidazole
_chemical_name_systematic
;
3-(1-Methyl-5-nitroimidazol-2-yl)-1-methylsulfonyl-imidazolidin-2-one
;
_space_group_IT_number 33
_symmetry_cell_setting orthorhombic
_symmetry_space_group_name_Hall 'P 2c -2n'
_symmetry_space_group_name_H-M 'P n a 21'
_atom_sites_solution_hydrogens geom
_atom_sites_solution_primary direct
_atom_sites_solution_secondary difmap
_audit_creation_method SHELXL-97
_cell_angle_alpha 90.00
_cell_angle_beta 90.00(2)
_cell_angle_gamma 90.00
_cell_formula_units_Z 4
_cell_length_a 7.046(2)
_cell_length_b 19.566(6)
_cell_length_c 8.743(2)
_cell_measurement_reflns_used 25
_cell_measurement_temperature 293(2)
_cell_measurement_theta_max 29.57
_cell_measurement_theta_min 13.82
_cell_volume 1205.3(6)
_computing_cell_refinement 'CAD-4 EXPRESS'
_computing_data_collection 'CAD-4 EXPRESS (Enraf-Nonius, 1994)'
_computing_data_reduction 'XCAD4 (Harms & Wocadlo, 1996)'
_computing_molecular_graphics 'ORTEP-3 (Farrugia, 1997)'
_computing_publication_material 'SHELXL97 and PARST (Nardelli, 1983, 1995)'
_computing_structure_refinement 'SHELXL97 (Sheldrick, 1997)'
_computing_structure_solution 'SHELXS97 (Sheldrick, 1990)'
_diffrn_ambient_temperature 293(2)
_diffrn_measured_fraction_theta_full 0.942
_diffrn_measured_fraction_theta_max 0.942
_diffrn_measurement_device_type 'Enraf-Nonius CAD-4'
_diffrn_measurement_method \w--2\q
_diffrn_radiation_monochromator graphite
_diffrn_radiation_source 'fine-focus sealed tube'
_diffrn_radiation_type CuK\a
_diffrn_radiation_wavelength 1.5418
_diffrn_reflns_av_R_equivalents 0.0467
_diffrn_reflns_av_sigmaI/netI 0.0506
_diffrn_reflns_limit_h_max 8
_diffrn_reflns_limit_h_min -6
_diffrn_reflns_limit_k_max 19
_diffrn_reflns_limit_k_min -24
_diffrn_reflns_limit_l_max 10
_diffrn_reflns_limit_l_min 0
_diffrn_reflns_number 1851
_diffrn_reflns_theta_full 71.70
_diffrn_reflns_theta_max 71.70
_diffrn_reflns_theta_min 4.52
_diffrn_standards_decay_% none
_diffrn_standards_interval_count 200
_diffrn_standards_interval_time 120
_diffrn_standards_number 3
_exptl_absorpt_coefficient_mu 2.682
_exptl_absorpt_correction_T_max 0.7753
_exptl_absorpt_correction_T_min 0.6162
_exptl_absorpt_correction_type '\y scan'
_exptl_absorpt_process_details '(XRAYACS; Chandrasekaran, 1998)'
_exptl_crystal_colour 'Pale yellow'
_exptl_crystal_density_diffrn 1.594
_exptl_crystal_density_method 'not measured'
_exptl_crystal_description bipyramidal
_exptl_crystal_F_000 600
_exptl_crystal_size_max 0.2
_exptl_crystal_size_mid 0.125
_exptl_crystal_size_min 0.1
_refine_diff_density_max 0.353
_refine_diff_density_min -0.695
_refine_ls_abs_structure_details 'Flack (1983)'
_refine_ls_abs_structure_Flack -0.01(5)
_refine_ls_extinction_coef 0.039(4)
_refine_ls_extinction_expression Fc^*^=kFc[1+0.001xFc^2^\l^3^/sin(2\q)]^-1/4^
_refine_ls_extinction_method SHELXL97
_refine_ls_goodness_of_fit_ref 1.112
_refine_ls_hydrogen_treatment constr
_refine_ls_matrix_type full
_refine_ls_number_parameters 174
_refine_ls_number_reflns 1851
_refine_ls_number_restraints 1
_refine_ls_restrained_S_all 1.111
_refine_ls_R_factor_all 0.0696
_refine_ls_R_factor_gt 0.0599
_refine_ls_shift/su_max <0.001
_refine_ls_shift/su_mean <0.001
_refine_ls_structure_factor_coef Fsqd
_refine_ls_weighting_details 'calc w = 1/[\s^2^(Fo^2^)+(0.1053P)^2^+1.7101P] where P = (Fo^2^+2Fc^2^)/3'
_refine_ls_weighting_scheme calc
_refine_ls_wR_factor_gt 0.1603
_refine_ls_wR_factor_ref 0.1764
_reflns_number_gt 1035
_reflns_number_total 1195
_reflns_threshold_expression I>2\s(I)
_cod_data_source_file ci6157.cif
_cod_data_source_block I
_cod_depositor_comments
;
The following automatic conversions were performed:
'_symmetry_cell_setting' value 'Orthorhombic' changed to 'orthorhombic'
according to '/home/saulius/struct/CIF-dictionaries/cif_core.dic'
dictionary named 'cif_core.dic' version 2.4.1 from 2010-06-29.

Automatic conversion script
Id: cif_fix_enum 1527 2010-12-29 10:47:43Z saulius 

The following automatic conversions were performed:

'_symmetry_cell_setting' value 'Orthorhombic' changed to
'orthorhombic' according to
/home/saulius/struct/CIF-dictionaries/cif_core.dic dictionary named
'cif_core.dic' version 2.4.1 from 2010-06-29.

Automatic conversion script
Id: cif_fix_values 1715 2011-07-08 13:25:40Z adriana 
;
_cod_database_code 2201395
_cod_database_fobs_code 2201395

loop_
_symmetry_equiv_pos_as_xyz
'x, y, z'
'-x, -y, z+1/2'
'x+1/2, -y+1/2, z'
'-x+1/2, y+1/2, z+1/2'

loop_
_atom_site_label
_atom_site_fract_x
_atom_site_fract_y
_atom_site_fract_z
_atom_site_U_iso_or_equiv
_atom_site_adp_type
_atom_site_calc_flag
_atom_site_refinement_flags
_atom_site_occupancy
_atom_site_disorder_assembly
_atom_site_disorder_group
_atom_site_type_symbol
S11 0.22430(19) 0.51346(6) 0.93204(18) 0.0436(5) Uani d . 1 . . S
N1 0.3458(6) 0.5728(2) 0.8425(6) 0.0439(11) Uani d . 1 . . N
C2 0.2862(8) 0.6022(3) 0.7047(6) 0.0398(13) Uani d . 1 . . C
N3 0.4245(6) 0.6487(2) 0.6630(5) 0.0437(11) Uani d . 1 . . N
C4 0.5590(9) 0.6603(4) 0.7892(7) 0.0595(18) Uani d . 1 . . C
H4A 0.5269 0.7012 0.8464 0.071 Uiso calc R 1 . . H
H4B 0.6882 0.6641 0.7519 0.071 Uiso calc R 1 . . H
C5 0.5327(8) 0.5965(3) 0.8856(7) 0.0531(16) Uani d . 1 . . C
H5A 0.6287 0.5626 0.8620 0.064 Uiso calc R 1 . . H
H5B 0.5382 0.6072 0.9938 0.064 Uiso calc R 1 . . H
C6 0.3955(8) 0.6972(3) 0.5510(6) 0.0383(12) Uani d . 1 . . C
N7 0.3511(6) 0.6816(2) 0.4047(5) 0.0382(10) Uani d . 1 . . N
C8 0.3372(8) 0.7440(3) 0.3314(7) 0.0427(13) Uani d . 1 . . C
C9 0.3752(8) 0.7935(3) 0.4383(9) 0.0502(14) Uani d . 1 . . C
H9 0.3754 0.8402 0.4189 0.060 Uiso calc R 1 . . H
N10 0.4126(7) 0.7645(2) 0.5767(6) 0.0447(12) Uani d . 1 . . N
O12 0.3363(7) 0.4983(2) 1.0641(5) 0.0559(11) Uani d . 1 . . O
O13 0.1818(7) 0.4595(2) 0.8278(6) 0.0639(13) Uani d . 1 . . O
C14 0.0197(9) 0.5553(4) 0.9834(9) 0.0619(18) Uani d . 1 . . C
H14A -0.0535 0.5652 0.8935 0.093 Uiso calc R 1 . . H
H14B 0.0514 0.5972 1.0345 0.093 Uiso calc R 1 . . H
H14C -0.0532 0.5269 1.0509 0.093 Uiso calc R 1 . . H
O15 0.1403(6) 0.58986(19) 0.6366(5) 0.0539(11) Uani d . 1 . . O
C16 0.3506(11) 0.6123(3) 0.3401(7) 0.0544(15) Uani d . 1 . . C
H16A 0.3131 0.6143 0.2347 0.082 Uiso calc R 1 . . H
H16B 0.2626 0.5843 0.3959 0.082 Uiso calc R 1 . . H
H16C 0.4755 0.5931 0.3477 0.082 Uiso calc R 1 . . H
N17 0.2799(7) 0.7528(3) 0.1805(7) 0.0533(13) Uani d . 1 . . N
O18 0.2410(9) 0.7032(3) 0.1007(6) 0.0830(17) Uani d . 1 . . O
O19 0.2703(9) 0.8117(3) 0.1318(8) 0.0869(17) Uani d . 1 . . O

loop_
_atom_site_aniso_label
_atom_site_aniso_U_11
_atom_site_aniso_U_22
_atom_site_aniso_U_33
_atom_site_aniso_U_12
_atom_site_aniso_U_13
_atom_site_aniso_U_23
S11 0.0571(9) 0.0384(7) 0.0352(7) -0.0023(6) -0.0032(8) 0.0036(6)
N1 0.040(2) 0.054(3) 0.038(2) -0.008(2) -0.006(2) 0.010(2)
C2 0.047(3) 0.042(3) 0.031(3) -0.007(2) -0.004(3) 0.009(2)
N3 0.047(3) 0.050(3) 0.034(2) -0.009(2) -0.003(2) 0.008(2)
C4 0.059(4) 0.080(5) 0.040(3) -0.024(4) -0.012(3) 0.017(3)
C5 0.047(3) 0.073(4) 0.039(3) -0.013(3) -0.013(3) 0.004(3)
C6 0.039(3) 0.043(3) 0.032(3) 0.003(2) 0.001(2) -0.002(2)
N7 0.049(2) 0.035(2) 0.031(2) 0.001(2) 0.000(2) -0.0011(19)
C8 0.045(3) 0.044(3) 0.039(3) -0.003(3) -0.001(3) 0.009(3)
C9 0.054(3) 0.040(3) 0.057(4) -0.003(2) 0.005(4) 0.004(3)
N10 0.059(3) 0.035(2) 0.040(3) -0.005(2) 0.002(2) -0.0029(19)
O12 0.066(2) 0.059(2) 0.042(2) 0.004(2) -0.011(2) 0.016(2)
O13 0.102(3) 0.039(2) 0.051(3) -0.015(2) -0.008(3) -0.007(2)
C14 0.046(3) 0.074(4) 0.065(4) 0.000(3) 0.004(3) 0.011(4)
O15 0.054(2) 0.054(2) 0.054(3) -0.0126(19) -0.018(2) 0.013(2)
C16 0.077(4) 0.046(3) 0.040(3) 0.003(3) -0.002(3) -0.008(3)
N17 0.055(3) 0.057(3) 0.048(3) 0.000(3) -0.003(3) 0.015(3)
O18 0.125(5) 0.075(3) 0.049(3) -0.014(3) -0.027(3) 0.007(3)
O19 0.114(4) 0.072(3) 0.075(4) 0.008(3) -0.018(3) 0.034(3)

loop_
_atom_type_symbol
_atom_type_description
_atom_type_scat_dispersion_real
_atom_type_scat_dispersion_imag
_atom_type_scat_source
C C 0.0181 0.0091 'International Tables Vol C Tables 4.2.6.8 and 6.1.1.4'
O O 0.0492 0.0322 'International Tables Vol C Tables 4.2.6.8 and 6.1.1.4'
N N 0.0311 0.0180 'International Tables Vol C Tables 4.2.6.8 and 6.1.1.4'
S S 0.3331 0.5567 'International Tables Vol C Tables 4.2.6.8 and 6.1.1.4'
H H 0.0000 0.0000 'International Tables Vol C Tables 4.2.6.8 and 6.1.1.4'

loop_
_geom_angle_atom_site_label_1
_geom_angle_atom_site_label_2
_geom_angle_atom_site_label_3
_geom_angle
O12 S11 O13 118.5(3)
O12 S11 N1 104.1(3)
O13 S11 N1 109.2(3)
O12 S11 C14 110.6(3)
O13 S11 C14 110.1(3)
N1 S11 C14 103.0(3)
C2 N1 C5 111.4(5)
C2 N1 S11 123.1(4)
C5 N1 S11 125.3(4)
O15 C2 N3 126.8(5)
O15 C2 N1 126.5(5)
N3 C2 N1 106.6(5)
C6 N3 C2 122.4(5)
C6 N3 C4 121.4(5)
C2 N3 C4 111.0(4)
N3 C4 C5 102.1(5)
N3 C4 H4A 111.3
C5 C4 H4A 111.3
N3 C4 H4B 111.3
C5 C4 H4B 111.3
H4A C4 H4B 109.2
N1 C5 C4 103.3(5)
N1 C5 H5A 111.1
C4 C5 H5A 111.1
N1 C5 H5B 111.1
C4 C5 H5B 111.1
H5A C5 H5B 109.1
N10 C6 N7 113.6(5)
N10 C6 N3 122.9(5)
N7 C6 N3 123.4(5)
C6 N7 C8 104.8(4)
C6 N7 C16 125.0(5)
C8 N7 C16 129.5(4)
C9 C8 N7 107.1(5)
C9 C8 N17 128.0(6)
N7 C8 N17 124.8(5)
N10 C9 C8 110.5(5)
N10 C9 H9 124.8
C8 C9 H9 124.8
C6 N10 C9 104.0(5)
S11 C14 H14A 109.5
S11 C14 H14B 109.5
H14A C14 H14B 109.5
S11 C14 H14C 109.5
H14A C14 H14C 109.5
H14B C14 H14C 109.5
N7 C16 H16A 109.5
N7 C16 H16B 109.5
H16A C16 H16B 109.5
N7 C16 H16C 109.5
H16A C16 H16C 109.5
H16B C16 H16C 109.5
O19 N17 O18 122.2(6)
O19 N17 C8 117.4(6)
O18 N17 C8 120.4(5)

loop_
_geom_bond_atom_site_label_1
_geom_bond_atom_site_label_2
_geom_bond_site_symmetry_2
_geom_bond_distance
_geom_bond_publ_flag
S11 O12 . 1.430(5) ?
S11 O13 . 1.427(4) ?
S11 N1 . 1.641(5) ?
S11 C14 . 1.718(7) ?
N1 C2 . 1.400(7) ?
N1 C5 . 1.447(7) ?
C2 O15 . 1.212(6) ?
C2 N3 . 1.381(7) ?
N3 C6 . 1.380(7) ?
N3 C4 . 1.472(7) ?
C4 C5 . 1.518(9) ?
C4 H4A . 0.97 ?
C4 H4B . 0.97 ?
C5 H5A . 0.97 ?
C5 H5B . 0.97 ?
C6 N10 . 1.341(7) ?
C6 N7 . 1.351(7) ?
N7 C8 . 1.382(7) ?
N7 C16 . 1.468(7) ?
C8 C9 . 1.372(9) ?
C8 N17 . 1.391(8) ?
C9 N10 . 1.362(9) ?
C9 H9 . 0.93 ?
C14 H14A . 0.96 ?
C14 H14B . 0.96 ?
C14 H14C . 0.96 ?
C16 H16A . 0.96 ?
C16 H16B . 0.96 ?
C16 H16C . 0.96 ?
N17 O19 . 1.230(7) ?
N17 O18 . 1.226(7) ?

loop_
_geom_hbond_atom_site_label_D
_geom_hbond_atom_site_label_H
_geom_hbond_atom_site_label_A
_geom_hbond_site_symmetry_A
_geom_hbond_distance_DH
_geom_hbond_distance_HA
_geom_hbond_distance_DA
_geom_hbond_angle_DHA
C14 H14A O15 . 0.96 2.67 3.221(9) 117
C16 H16A O18 . 0.96 2.16 2.853(8) 128
C16 H16B O15 . 0.96 2.28 3.017(8) 133
C14 H14B O18 1_556 0.96 2.53 3.443(9) 158
C5 H5B O19 3_566 0.97 2.58 3.265(8) 128
C9 H9 O13 4_554 0.93 2.50 3.412(7) 168
C14 H14C O15 2_565 0.96 2.48 3.336(8) 148
C14 H14C O13 2_565 0.96 2.60 3.342(9) 134

loop_
_geom_torsion_atom_site_label_1
_geom_torsion_atom_site_label_2
_geom_torsion_atom_site_label_3
_geom_torsion_atom_site_label_4
_geom_torsion
O12 S11 N1 C2 179.6(4)
O13 S11 N1 C2 52.1(5)
C14 S11 N1 C2 -64.9(5)
O12 S11 N1 C5 5.8(6)
O13 S11 N1 C5 -121.8(5)
C14 S11 N1 C5 121.2(6)
C5 N1 C2 O15 176.4(6)
S11 N1 C2 O15 1.8(9)
C5 N1 C2 N3 -4.5(6)
S11 N1 C2 N3 -179.0(4)
O15 C2 N3 C6 13.0(9)
N1 C2 N3 C6 -166.1(5)
O15 C2 N3 C4 167.7(6)
N1 C2 N3 C4 -11.4(6)
C6 N3 C4 C5 176.5(5)
C2 N3 C4 C5 21.5(7)
C2 N1 C5 C4 17.5(7)
S11 N1 C5 C4 -168.1(5)
N3 C4 C5 N1 -22.4(7)
C2 N3 C6 N10 121.9(6)
C4 N3 C6 N10 -30.3(9)
C2 N3 C6 N7 -59.6(8)
C4 N3 C6 N7 148.3(6)
N10 C6 N7 C8 -0.6(6)
N3 C6 N7 C8 -179.3(5)
N10 C6 N7 C16 170.8(6)
N3 C6 N7 C16 -7.9(9)
C6 N7 C8 C9 0.3(6)
C16 N7 C8 C9 -170.5(6)
C6 N7 C8 N17 -175.0(5)
C16 N7 C8 N17 14.1(9)
N7 C8 C9 N10 -0.1(7)
N17 C8 C9 N10 175.1(6)
N7 C6 N10 C9 0.5(7)
N3 C6 N10 C9 179.2(5)
C8 C9 N10 C6 -0.3(7)
C9 C8 N17 O19 4.0(9)
N7 C8 N17 O19 178.4(6)
C9 C8 N17 O18 -176.0(7)
N7 C8 N17 O18 -1.5(9)

loop_
_cod_related_entry_id
_cod_related_entry_database
_cod_related_entry_code
1 ChemSpider 38179
